data_4114276
loop_
_publ_author_name
'Carl N. Iverson'
'Charles A. G. Carter'
'R. Tom Baker'
'John D. Scollard'
'Jay A. Labinger'
'John E. Bercaw'

_publ_section_title
;
 C-H Bond Activation by Unsymmetrical 2-(N-Arylimino)pyrrolide Pt
 Complexes: Geometric Effects on Reactivity
;
_journal_name_full 'Journal of the American Chemical Society'
_journal_page_first 12674
_journal_page_last 12675
_journal_paper_doi 10.1021/ja036511d
_journal_volume 125
_journal_year 2003
_chemical_formula_sum 'C16 H16 F6 N2 Pt S'
_chemical_formula_weight 577.46
_chemical_name_systematic
;
  ?
;
_space_group_IT_number 14
_symmetry_cell_setting monoclinic
_symmetry_Int_Tables_number 14
_symmetry_space_group_name_Hall '-P 2ybc'
_symmetry_space_group_name_H-M 'P 1 21/c 1'
_atom_sites_solution_hydrogens geom
_atom_sites_solution_primary heavy
_atom_sites_solution_secondary difmap
_audit_creation_method SHELXL-97
_cell_angle_alpha 90.00
_cell_angle_beta 92.254(2)
_cell_angle_gamma 90.00
_cell_formula_units_Z 4
_cell_length_a 8.4470(9)
_cell_length_b 9.4655(10)
_cell_length_c 22.508(2)
_cell_measurement_reflns_used 4520
_cell_measurement_temperature 98
_cell_measurement_theta_max 28.4
_cell_measurement_theta_min 2.3
_cell_volume 1798.2(3)
_computing_cell_refinement 'Bruker SAINT v6.02'
_computing_data_collection 'Bruker SMART v5.606'
_computing_data_reduction 'Bruker SAINT v6.02'
_computing_publication_material 'Bruker SHELXTL v5.1'
_computing_structure_refinement 'SHELXL-97 (Sheldrick, 1997)'
_computing_structure_solution 'SHELXS-97 (Sheldrick, 1990)'
_diffrn_ambient_temperature 98
_diffrn_measured_fraction_theta_full 0.948
_diffrn_measured_fraction_theta_max 0.948
_diffrn_measurement_device_type 'Bruker SMART 1000 ccd'
_diffrn_measurement_method '\w scans at 5 fixed \f values'
_diffrn_radiation_monochromator graphite
_diffrn_radiation_source 'normal-focus sealed tube'
_diffrn_radiation_type MoK\a
_diffrn_radiation_wavelength 0.71073
_diffrn_reflns_av_R_equivalents 0.0707
_diffrn_reflns_av_sigmaI/netI 0.0497
_diffrn_reflns_limit_h_max 11
_diffrn_reflns_limit_h_min -10
_diffrn_reflns_limit_k_max 12
_diffrn_reflns_limit_k_min -12
_diffrn_reflns_limit_l_max 30
_diffrn_reflns_limit_l_min -30
_diffrn_reflns_number 26572
_diffrn_reflns_theta_full 28.50
_diffrn_reflns_theta_max 28.50
_diffrn_reflns_theta_min 2.33
_diffrn_standards_decay_% 'within counting statistics'
_diffrn_standards_interval_time 'first 100 scans recollected at end of runs'
_exptl_absorpt_coefficient_mu 7.980
_exptl_absorpt_correction_T_max 0.745
_exptl_absorpt_correction_T_min 0.232
_exptl_absorpt_correction_type integration
_exptl_absorpt_process_details 'XPREP 6.10'
_exptl_crystal_colour 'pale yellow'
_exptl_crystal_density_diffrn 2.133
_exptl_crystal_description needle
_exptl_crystal_F_000 1096
_exptl_crystal_size_max 0.35
_exptl_crystal_size_mid 0.05
_exptl_crystal_size_min 0.05
_refine_diff_density_max 2.339
_refine_diff_density_min -0.959
_refine_diff_density_rms 0.176
_refine_ls_extinction_method none
_refine_ls_goodness_of_fit_ref 1.211
_refine_ls_hydrogen_treatment mixed
_refine_ls_matrix_type full
_refine_ls_number_parameters 251
_refine_ls_number_reflns 4320
_refine_ls_number_restraints 0
_refine_ls_restrained_S_all 1.211
_refine_ls_R_factor_all 0.0447
_refine_ls_R_factor_gt 0.0296
_refine_ls_shift/su_max 0.066
_refine_ls_shift/su_mean 0.002
_refine_ls_structure_factor_coef Fsqd
_refine_ls_weighting_details w=1/\s^2^(Fo^2^)
_refine_ls_weighting_scheme sigma
_refine_ls_wR_factor_gt 0.0456
_refine_ls_wR_factor_ref 0.0474
_reflns_number_gt 3356
_reflns_number_total 4320
_reflns_threshold_expression >2sigma(I)
_cod_data_source_file ja036511dsi20030610_080743.cif
_cod_data_source_block cis-2c
_cod_original_cell_volume 1798.3(3)
_cod_original_sg_symbol_H-M 'P 21/c'
_cod_database_code 4114276

loop_
_symmetry_equiv_pos_as_xyz
'x, y, z'
'-x, y+1/2, -z+1/2'
'-x, -y, -z'
'x, -y-1/2, z-1/2'

loop_
_atom_site_label
_atom_site_type_symbol
_atom_site_fract_x
_atom_site_fract_y
_atom_site_fract_z
_atom_site_U_iso_or_equiv
_atom_site_adp_type
_atom_site_occupancy
_atom_site_symmetry_multiplicity
_atom_site_calc_flag
_atom_site_refinement_flags
_atom_site_disorder_assembly
_atom_site_disorder_group
Pt Pt 0.68011(2) 0.912324(16) 0.762384(7) 0.01407(5) Uani 1 1 d . . .
S S 0.49598(14) 0.86135(11) 0.82894(5) 0.0198(3) Uani 1 1 d . . .
N1 N 0.8476(4) 0.9812(3) 0.70799(15) 0.0152(8) Uani 1 1 d . . .
N2 N 0.8219(4) 1.0417(3) 0.82094(15) 0.0138(8) Uani 1 1 d . . .
C1 C 0.8800(5) 0.9721(4) 0.64969(19) 0.0194(10) Uani 1 1 d . . .
H1 H 0.8250 0.9138 0.6214 0.023 Uiso 1 1 calc R . .
C2 C 1.0059(5) 1.0609(4) 0.6374(2) 0.0231(11) Uani 1 1 d . . .
H2 H 1.0515 1.0733 0.5998 0.028 Uiso 1 1 calc R . .
C3 C 1.0524(5) 1.1274(4) 0.6898(2) 0.0223(11) Uani 1 1 d . . .
H3 H 1.1361 1.1938 0.6952 0.027 Uiso 1 1 calc R . .
C4 C 0.9518(5) 1.0778(5) 0.73345(18) 0.0177(9) Uani 1 1 d . . .
C5 C 0.9343(5) 1.1067(4) 0.79394(19) 0.0187(10) Uani 1 1 d . . .
H5 H 1.0023 1.1716 0.8146 0.022 Uiso 1 1 calc R . .
C6 C 0.8003(5) 1.0696(4) 0.88238(17) 0.0140(9) Uani 1 1 d . . .
C7 C 0.7970(5) 0.9588(4) 0.92224(19) 0.0191(10) Uani 1 1 d . . .
H7 H 0.8135 0.8650 0.9089 0.023 Uiso 1 1 calc R . .
C8 C 0.7697(5) 0.9839(4) 0.9815(2) 0.0175(10) Uani 1 1 d . A .
C9 C 0.7441(5) 1.1194(4) 1.00148(19) 0.0184(10) Uani 1 1 d . . .
H9 H 0.7249 1.1366 1.0422 0.022 Uiso 1 1 calc R . .
C10 C 0.7467(5) 1.2308(4) 0.96092(19) 0.0160(9) Uani 1 1 d . . .
C11 C 0.7751(5) 1.2069(4) 0.90239(18) 0.0142(9) Uani 1 1 d . . .
H11 H 0.7776 1.2838 0.8753 0.017 Uiso 1 1 calc R . .
C12 C 0.7650(6) 0.8634(5) 1.0239(2) 0.0235(11) Uani 1 1 d . . .
C13 C 0.7190(5) 1.3784(4) 0.9823(2) 0.0211(10) Uani 1 1 d . . .
C14 C 0.5695(5) 0.7939(4) 0.69751(19) 0.0216(10) Uani 1 1 d . . .
H14A H 0.4985 0.7259 0.7157 0.026 Uiso 1 1 calc R . .
H14B H 0.6490 0.7429 0.6752 0.026 Uiso 1 1 calc R . .
H14C H 0.5080 0.8558 0.6704 0.026 Uiso 1 1 calc R . .
C15 C 0.3026(5) 0.8818(5) 0.7943(2) 0.0327(13) Uani 1 1 d . . .
H15A H 0.2221 0.8631 0.8235 0.039 Uiso 1 1 calc R . .
H15B H 0.2896 0.8151 0.7612 0.039 Uiso 1 1 calc R . .
H15C H 0.2903 0.9786 0.7793 0.039 Uiso 1 1 calc R . .
C16 C 0.4966(6) 0.6754(5) 0.8415(2) 0.0312(12) Uani 1 1 d . . .
H16A H 0.5965 0.6479 0.8619 0.037 Uiso 1 1 calc R . .
H16B H 0.4857 0.6259 0.8033 0.037 Uiso 1 1 calc R . .
H16C H 0.4079 0.6501 0.8662 0.037 Uiso 1 1 calc R . .
F1 F 0.6532(3) 1.4599(3) 0.93996(11) 0.0307(7) Uani 1 1 d . . .
F2 F 0.8560(3) 1.4419(3) 0.99928(12) 0.0322(7) Uani 1 1 d . . .
F3 F 0.6280(3) 1.3833(3) 1.02898(12) 0.0355(7) Uani 1 1 d . . .
F4A F 0.8158(5) 0.8987(4) 1.07935(15) 0.0473(12) Uani 0.914(7) 1 d P A 1
F5A F 0.6248(4) 0.8102(5) 1.0283(2) 0.074(2) Uani 0.914(7) 1 d P A 1
F6A F 0.8619(5) 0.7584(4) 1.01047(16) 0.0530(14) Uani 0.914(7) 1 d P A 1
F4B F 0.872(4) 0.840(3) 1.0554(16) 0.019(9) Uiso 0.086(7) 1 d P A 2
F5B F 0.728(4) 0.742(3) 0.9966(13) 0.019(9) Uiso 0.086(7) 1 d P A 2
F6B F 0.644(5) 0.880(4) 1.0609(17) 0.035(11) Uiso 0.086(7) 1 d P A 2

loop_
_atom_site_aniso_label
_atom_site_aniso_U_11
_atom_site_aniso_U_22
_atom_site_aniso_U_33
_atom_site_aniso_U_23
_atom_site_aniso_U_13
_atom_site_aniso_U_12
Pt 0.01607(8) 0.01400(8) 0.01208(8) -0.00111(8) 0.00002(6) -0.00106(8)
S 0.0199(6) 0.0230(6) 0.0167(6) -0.0029(5) 0.0024(5) -0.0053(5)
N1 0.0161(19) 0.0131(17) 0.016(2) -0.0041(15) 0.0026(16) 0.0015(15)
N2 0.0117(19) 0.0153(17) 0.0147(19) -0.0030(14) 0.0021(15) -0.0002(14)
C1 0.020(3) 0.023(2) 0.016(2) -0.0014(19) -0.001(2) 0.0023(19)
C2 0.020(2) 0.031(3) 0.018(2) -0.001(2) 0.004(2) 0.000(2)
C3 0.016(2) 0.028(3) 0.023(3) -0.003(2) 0.003(2) -0.0037(18)
C4 0.012(2) 0.020(2) 0.021(2) -0.003(2) -0.0012(18) -0.0007(19)
C5 0.015(2) 0.022(2) 0.019(2) -0.005(2) -0.0038(18) -0.0004(19)
C6 0.010(2) 0.019(2) 0.013(2) -0.0010(18) -0.0018(17) -0.0013(17)
C7 0.020(3) 0.017(2) 0.019(3) 0.0000(18) -0.002(2) -0.0006(18)
C8 0.013(2) 0.020(2) 0.019(3) 0.0020(19) -0.0005(19) 0.0002(18)
C9 0.017(2) 0.027(3) 0.011(2) -0.0002(19) -0.0003(18) -0.0003(18)
C10 0.011(2) 0.019(2) 0.018(2) -0.0033(19) 0.0018(18) -0.0015(18)
C11 0.011(2) 0.019(2) 0.013(2) 0.0014(18) -0.0019(18) -0.0017(17)
C12 0.029(3) 0.023(2) 0.019(3) 0.002(2) 0.001(2) -0.001(2)
C13 0.022(3) 0.025(3) 0.017(2) -0.0017(19) 0.005(2) 0.0007(19)
C14 0.028(3) 0.019(2) 0.017(2) 0.0001(19) -0.003(2) -0.012(2)
C15 0.017(3) 0.048(3) 0.033(3) -0.003(2) 0.002(2) 0.001(2)
C16 0.045(3) 0.028(3) 0.022(3) 0.004(2) 0.008(2) -0.010(2)
F1 0.0459(18) 0.0267(14) 0.0192(15) -0.0016(12) -0.0040(13) 0.0174(13)
F2 0.0324(16) 0.0257(15) 0.0382(18) -0.0097(13) -0.0033(13) -0.0048(12)
F3 0.0484(19) 0.0295(17) 0.0303(17) -0.0035(13) 0.0231(14) 0.0063(13)
F4A 0.084(3) 0.034(2) 0.0232(19) 0.0083(18) -0.0084(19) -0.004(2)
F5A 0.023(2) 0.091(4) 0.107(4) 0.076(3) -0.021(2) -0.027(2)
F6A 0.081(3) 0.034(2) 0.045(2) 0.0219(18) 0.023(2) 0.027(2)

loop_
_atom_type_symbol
_atom_type_description
_atom_type_scat_dispersion_real
_atom_type_scat_dispersion_imag
_atom_type_scat_source
C C 0.0033 0.0016 'International Tables Vol C Tables 4.2.6.8 and 6.1.1.4'
H H 0.0000 0.0000 'International Tables Vol C Tables 4.2.6.8 and 6.1.1.4'
N N 0.0061 0.0033 'International Tables Vol C Tables 4.2.6.8 and 6.1.1.4'
F F 0.0171 0.0103 'International Tables Vol C Tables 4.2.6.8 and 6.1.1.4'
S S 0.1246 0.1234 'International Tables Vol C Tables 4.2.6.8 and 6.1.1.4'
Pt Pt -1.7033 8.3905 'International Tables Vol C Tables 4.2.6.8 and 6.1.1.4'

loop_
_exptl_crystal_face_index_h
_exptl_crystal_face_index_k
_exptl_crystal_face_index_l
_exptl_crystal_face_perp_dist
0.00 0.00 -1.00 0.0250
0.00 0.00 1.00 0.0250
-1.00 0.00 2.00 0.0250
1.00 0.00 -2.00 0.0250
0.00 -1.00 0.00 0.1750
0.00 1.00 0.00 0.1750

loop_
_geom_angle_atom_site_label_1
_geom_angle_atom_site_label_2
_geom_angle_atom_site_label_3
_geom_angle
N1 Pt C14 93.19(16)
N1 Pt N2 78.41(13)
C14 Pt N2 171.55(16)
N1 Pt S 172.90(10)
C14 Pt S 92.84(13)
N2 Pt S 95.60(10)
C16 S C15 99.9(2)
C16 S Pt 108.59(17)
C15 S Pt 109.19(17)
C1 N1 C4 107.2(3)
C1 N1 Pt 137.9(3)
C4 N1 Pt 114.5(3)
C5 N2 C6 119.2(3)
C5 N2 Pt 112.6(3)
C6 N2 Pt 128.0(3)
N1 C1 C2 109.8(4)
N1 C1 H1 125.1
C2 C1 H1 125.1
C3 C2 C1 107.4(4)
C3 C2 H2 126.3
C1 C2 H2 126.3
C2 C3 C4 106.6(4)
C2 C3 H3 126.7
C4 C3 H3 126.7
N1 C4 C5 116.3(4)
N1 C4 C3 108.9(4)
C5 C4 C3 134.7(4)
N2 C5 C4 117.9(4)
N2 C5 H5 121.0
C4 C5 H5 121.0
C7 C6 C11 119.4(4)
C7 C6 N2 119.7(4)
C11 C6 N2 120.8(3)
C6 C7 C8 120.3(4)
C6 C7 H7 119.8
C8 C7 H7 119.8
C9 C8 C7 120.5(4)
C9 C8 C12 119.7(4)
C7 C8 C12 119.8(4)
C8 C9 C10 118.9(4)
C8 C9 H9 120.6
C10 C9 H9 120.6
C11 C10 C9 120.8(4)
C11 C10 C13 120.0(4)
C9 C10 C13 119.2(4)
C10 C11 C6 120.0(4)
C10 C11 H11 120.0
C6 C11 H11 120.0
F5A C12 F6A 107.5(4)
F4B C12 F5B 107(2)
F5A C12 F4A 106.5(4)
F6A C12 F4A 102.7(4)
F4B C12 F6B 104(2)
F5B C12 F6B 102(2)
F4B C12 C8 120.3(15)
F5A C12 C8 113.3(4)
F6A C12 C8 113.3(4)
F5B C12 C8 112.0(13)
F4A C12 C8 112.9(4)
F6B C12 C8 110.4(15)
F3 C13 F1 107.9(4)
F3 C13 F2 106.1(4)
F1 C13 F2 105.9(3)
F3 C13 C10 112.9(4)
F1 C13 C10 112.1(4)
F2 C13 C10 111.4(4)
Pt C14 H14A 109.5
Pt C14 H14B 109.5
H14A C14 H14B 109.5
Pt C14 H14C 109.5
H14A C14 H14C 109.5
H14B C14 H14C 109.5
S C15 H15A 109.5
S C15 H15B 109.5
H15A C15 H15B 109.5
S C15 H15C 109.5
H15A C15 H15C 109.5
H15B C15 H15C 109.5
S C16 H16A 109.5
S C16 H16B 109.5
H16A C16 H16B 109.5
S C16 H16C 109.5
H16A C16 H16C 109.5
H16B C16 H16C 109.5

loop_
_geom_bond_atom_site_label_1
_geom_bond_atom_site_label_2
_geom_bond_distance
Pt N1 2.016(3)
Pt C14 2.038(4)
Pt N2 2.132(3)
Pt S 2.2537(12)
S C16 1.783(4)
S C15 1.793(5)
N1 C1 1.354(5)
N1 C4 1.378(5)
N2 C5 1.302(5)
N2 C6 1.426(5)
C1 C2 1.392(6)
C1 H1 0.9500
C2 C3 1.380(6)
C2 H2 0.9500
C3 C4 1.406(6)
C3 H3 0.9500
C4 C5 1.402(6)
C5 H5 0.9500
C6 C7 1.381(5)
C6 C11 1.394(5)
C7 C8 1.383(6)
C7 H7 0.9500
C8 C9 1.379(6)
C8 C12 1.488(6)
C9 C10 1.396(6)
C9 H9 0.9500
C10 C11 1.367(5)
C10 C13 1.499(6)
C11 H11 0.9500
C12 F4A 1.346(6)
C12 F5A 1.294(6)
C12 F6A 1.330(5)
C12 F4B 1.15(3)
C12 F5B 1.33(3)
C12 F6B 1.35(4)
C13 F3 1.327(5)
C13 F1 1.331(5)
C13 F2 1.346(5)
C14 H14A 0.9800
C14 H14B 0.9800
C14 H14C 0.9800
C15 H15A 0.9800
C15 H15B 0.9800
C15 H15C 0.9800
C16 H16A 0.9800
C16 H16B 0.9800
C16 H16C 0.9800
